data_7704502
loop_
_publ_author_name
'Icsel, Ceyda'
'Yilmaz, Veysel T.'
'Aydinlik, Seyma'
'Aygun, Muhittin'

_publ_section_title
;
 Zn(ii), Cd(ii) and Hg(ii) saccharinate complexes with
 2,6-bis(2-benzimidazolyl)pyridine as promising anticancer agents in
 breast and lung cancer cell lines via ROS-induced apoptosis.
;
_journal_issue 23
_journal_name_full 'Dalton transactions (Cambridge, England : 2003)'
_journal_page_first 7842
_journal_page_last 7851
_journal_paper_doi 10.1039/d0dt01535k
_journal_volume 49
_journal_year 2020
_chemical_formula_moiety 'C33 H21 Cd N7 O6 S2'
_chemical_formula_sum 'C33 H21 Cd N7 O6 S2'
_chemical_formula_weight 788.09
_space_group_crystal_system monoclinic
_space_group_IT_number 15
_space_group_name_Hall '-I 2ya'
_space_group_name_H-M_alt 'I 1 2/a 1'
_atom_sites_solution_hydrogens mixed
_atom_sites_solution_primary direct
_audit_creation_date 2020-03-30
_audit_creation_method
;
Olex2 1.3
(compiled 2020.02.04 svn.rd84adfe8 for OlexSys, GUI svn.r6032)
;
_audit_update_record
;
2020-04-24 deposited with the CCDC.	2020-05-25 downloaded from the CCDC.
;
_cell_angle_alpha 90
_cell_angle_beta 97.560(6)
_cell_angle_gamma 90
_cell_formula_units_Z 4
_cell_length_a 10.1600(7)
_cell_length_b 14.1135(9)
_cell_length_c 21.9573(14)
_cell_measurement_reflns_used 2184
_cell_measurement_temperature 293(2)
_cell_measurement_theta_max 26.0550
_cell_measurement_theta_min 3.7340
_cell_volume 3121.2(4)
_computing_cell_refinement 'CrysAlisPro 1.171.38.43 (Rigaku OD, 2015)'
_computing_data_collection 'CrysAlisPro 1.171.38.43 (Rigaku OD, 2015)'
_computing_data_reduction 'CrysAlisPro 1.171.38.43 (Rigaku OD, 2015)'
_computing_molecular_graphics 'Olex2 1.3 (Dolomanov et al., 2009)'
_computing_publication_material 'Olex2 1.3 (Dolomanov et al., 2009)'
_computing_structure_refinement 'SHELXL 2018/3 (Sheldrick, 2015)'
_computing_structure_solution 'ShelXT (Sheldrick, 2015)'
_diffrn_ambient_temperature 293(2)
_diffrn_detector 'CCD plate'
_diffrn_detector_area_resol_mean 8.0667
_diffrn_detector_type Eos
_diffrn_measured_fraction_theta_full 0.999
_diffrn_measured_fraction_theta_max 0.999
_diffrn_measurement_details
;
List of Runs (angles in degrees, time in seconds):

  # Type    Start    End  Width  t~exp~   \w     \q     \k     \f   Frames
#--------------------------------------------------------------------------
  1  \w    -46.00  51.00   1.00   83.11    --   20.07 -37.00  30.00   97
  2  \w    -50.00  50.00   1.00   83.11    --  -22.10  77.00 -90.00  100
  3  \w    -25.00  13.00   1.00   83.11    --  -22.10 -99.00   0.00   38
;
_diffrn_measurement_device 'four-circle diffractometer'
_diffrn_measurement_device_type 'Xcalibur, Eos'
_diffrn_measurement_method '\w scans'
_diffrn_orient_matrix_type 'CrysAlisPro convention (1999,Acta A55,543-557)'
_diffrn_orient_matrix_UB_11 -0.0030394000
_diffrn_orient_matrix_UB_12 0.0280872000
_diffrn_orient_matrix_UB_13 -0.0269305000
_diffrn_orient_matrix_UB_21 0.0020924000
_diffrn_orient_matrix_UB_22 -0.0416074000
_diffrn_orient_matrix_UB_23 -0.0179711000
_diffrn_orient_matrix_UB_31 -0.0703306000
_diffrn_orient_matrix_UB_32 -0.0024713000
_diffrn_orient_matrix_UB_33 -0.0036469000
_diffrn_radiation_monochromator graphite
_diffrn_radiation_probe x-ray
_diffrn_radiation_type 'Mo K\a'
_diffrn_radiation_wavelength 0.71073
_diffrn_reflns_av_R_equivalents 0.0301
_diffrn_reflns_av_unetI/netI 0.0491
_diffrn_reflns_Laue_measured_fraction_full 0.999
_diffrn_reflns_Laue_measured_fraction_max 0.999
_diffrn_reflns_limit_h_max 12
_diffrn_reflns_limit_h_min -12
_diffrn_reflns_limit_k_max 17
_diffrn_reflns_limit_k_min -16
_diffrn_reflns_limit_l_max 24
_diffrn_reflns_limit_l_min -26
_diffrn_reflns_number 5916
_diffrn_reflns_point_group_measured_fraction_full 0.999
_diffrn_reflns_point_group_measured_fraction_max 0.999
_diffrn_reflns_theta_full 25.678
_diffrn_reflns_theta_max 25.678
_diffrn_reflns_theta_min 2.946
_diffrn_source 'fine-focus sealed X-ray tube'
_diffrn_source_type 'Enhance (Mo) X-ray Source'
_exptl_absorpt_coefficient_mu 0.893
_exptl_absorpt_correction_T_max 0.940
_exptl_absorpt_correction_T_min 0.876
_exptl_absorpt_correction_type analytical
_exptl_absorpt_process_details
;
CrysAlisPro 1.171.38.43 (Rigaku Oxford Diffraction, 2015)
Analytical numeric absorption correction using a multifaceted crystal
			model based on expressions derived by R.C. Clark & J.S. Reid.
(Clark, R. C. & Reid, J. S. (1995). Acta Cryst. A51, 887-897)
Empirical absorption correction using spherical harmonics,
 implemented in SCALE3 ABSPACK scaling algorithm.
;
_exptl_crystal_colour colourless
_exptl_crystal_colour_primary colourless
_exptl_crystal_density_diffrn 1.677
_exptl_crystal_description prism
_exptl_crystal_F_000 1584
_exptl_crystal_size_max 0.226
_exptl_crystal_size_mid 0.099
_exptl_crystal_size_min 0.093
_refine_diff_density_max 0.305
_refine_diff_density_min -0.334
_refine_diff_density_rms 0.070
_refine_ls_extinction_method none
_refine_ls_goodness_of_fit_ref 1.071
_refine_ls_hydrogen_treatment mixed
_refine_ls_matrix_type full
_refine_ls_number_parameters 227
_refine_ls_number_reflns 2968
_refine_ls_number_restraints 7
_refine_ls_restrained_S_all 1.074
_refine_ls_R_factor_all 0.0502
_refine_ls_R_factor_gt 0.0349
_refine_ls_shift/su_max 0.000
_refine_ls_shift/su_mean 0.000
_refine_ls_structure_factor_coef Fsqd
_refine_ls_weighting_details 'w=1/[\s^2^(Fo^2^)+(0.0284P)^2^+0.3649P] where P=(Fo^2^+2Fc^2^)/3'
_refine_ls_weighting_scheme calc
_refine_ls_wR_factor_gt 0.0702
_refine_ls_wR_factor_ref 0.0761
_reflns_Friedel_coverage 0.000
_reflns_number_gt 2403
_reflns_number_total 2968
_reflns_threshold_expression 'I > 2\s(I)'
_cod_data_source_file d0dt01535k2.cif
_cod_data_source_block Compound_II
_cod_depositor_comments 'Adding full bibliography for 7704502--7704504.cif.'
_cod_original_sg_symbol_H-M 'I 2/a'
_cod_database_code 7704502
_shelx_shelxl_version_number 2018/3
_chemical_oxdiff_formula 'C33 H21 Cd N7 O6 S2'
_shelx_space_group_comment
;
The symmetry employed for this shelxl refinement is uniquely defined
by the following loop, which should always be used as a source of
symmetry information in preference to the above space-group names.
They are only intended as comments.
;
_reflns_odcompleteness_completeness 99.81
_reflns_odcompleteness_iscentric 1
_reflns_odcompleteness_theta 25.63
_olex2_refinement_description
;
1. Fixed Uiso
 At 1.2 times of:
  All C(H) groups
2. Restrained distances
 C5-C4
 1.39 with sigma of 0.02
 C17-C12 = C13-C12 = C14-C13 = C15-C14 = C16-C15 = C17-C16
 1.395 with sigma of 0.001
3.a Aromatic/amide H refined with riding coordinates:
 C2(H2), C3(H3A), C4(H4), C5(H5), C9(H9), C10(H10), C13(H13), C14(H14),
 C15(H15), C16(H16)
;
_olex2_submission_special_instructions 'No special instructions were received'
_oxdiff_exptl_absorpt_empirical_details
;
Empirical correction (ABSPACK) includes:
- Absorption correction using spherical harmonics
- Frame scaling
;
_oxdiff_exptl_absorpt_empirical_full_max 1.048
_oxdiff_exptl_absorpt_empirical_full_min 0.962

loop_
_space_group_symop_operation_xyz
'x, y, z'
'-x+1/2, y, -z'
'x+1/2, y+1/2, z+1/2'
'-x+1, y+1/2, -z+1/2'
'-x, -y, -z'
'x-1/2, -y, z'
'-x+1/2, -y+1/2, -z+1/2'
'x, -y+1/2, z+1/2'

loop_
_atom_site_label
_atom_site_type_symbol
_atom_site_fract_x
_atom_site_fract_y
_atom_site_fract_z
_atom_site_U_iso_or_equiv
_atom_site_adp_type
_atom_site_occupancy
_atom_site_site_symmetry_order
_atom_site_calc_flag
_atom_site_refinement_flags_posn
_atom_site_refinement_flags_adp
_atom_site_refinement_flags_occupancy
_atom_site_disorder_assembly
_atom_site_disorder_group
Cd1 Cd 0.250000 0.31238(2) 0.500000 0.03353(12) Uani 1 2 d S T P . .
S1 S 0.32059(8) 0.24965(6) 0.35008(4) 0.0330(2) Uani 1 1 d . . . . .
O1 O 0.4244(3) 0.1421(2) 0.49940(11) 0.0743(9) Uani 1 1 d . . . . .
O2 O 0.3853(2) 0.33406(16) 0.33255(11) 0.0469(6) Uani 1 1 d . . . . .
O3 O 0.1860(2) 0.23917(17) 0.32283(10) 0.0468(6) Uani 1 1 d . . . . .
N1 N 0.250000 0.4795(3) 0.500000 0.0291(8) Uani 1 2 d S T P . .
N2 N 0.4377(2) 0.37261(19) 0.56557(11) 0.0331(6) Uani 1 1 d . . . . .
N3 N 0.5438(3) 0.4955(2) 0.61194(12) 0.0362(7) Uani 1 1 d . . . . .
H3 H 0.556(3) 0.553(2) 0.6251(14) 0.033(9) Uiso 1 1 d . . . . .
N4 N 0.3367(3) 0.2409(2) 0.42435(12) 0.0398(7) Uani 1 1 d . . . . .
C1 C 0.5473(3) 0.3393(2) 0.60458(14) 0.0345(8) Uani 1 1 d . . . . .
C2 C 0.5954(3) 0.2486(3) 0.61544(16) 0.0469(9) Uani 1 1 d . . . . .
H2 H 0.551737 0.196408 0.596491 0.056 Uiso 1 1 calc R U . . .
C3 C 0.7116(4) 0.2386(3) 0.65581(17) 0.0559(11) Uani 1 1 d . . . . .
H3A H 0.746916 0.178423 0.663898 0.067 Uiso 1 1 calc R U . . .
C4 C 0.7761(4) 0.3164(3) 0.68434(16) 0.0536(10) Uani 1 1 d D . . . .
H4 H 0.853800 0.306740 0.711112 0.064 Uiso 1 1 calc R U . . .
C5 C 0.7302(3) 0.4062(3) 0.67466(15) 0.0501(10) Uani 1 1 d D . . . .
H5 H 0.774142 0.457865 0.694154 0.060 Uiso 1 1 calc R U . . .
C6 C 0.6135(3) 0.4168(3) 0.63389(14) 0.0364(8) Uani 1 1 d . . . . .
C7 C 0.4398(3) 0.4656(2) 0.57143(13) 0.0307(7) Uani 1 1 d . . . . .
C8 C 0.3444(3) 0.5272(2) 0.53577(13) 0.0310(7) Uani 1 1 d . . . . .
C9 C 0.3478(3) 0.6249(2) 0.53676(15) 0.0384(8) Uani 1 1 d . . . . .
H9 H 0.414439 0.656968 0.561629 0.046 Uiso 1 1 calc R U . . .
C10 C 0.250000 0.6740(3) 0.500000 0.0419(12) Uani 1 2 d S T P . .
H10 H 0.250001 0.739846 0.499999 0.050 Uiso 1 2 calc R U P . .
C11 C 0.4057(4) 0.1627(3) 0.44509(16) 0.0473(9) Uani 1 1 d . . . . .
C12 C 0.4525(3) 0.1076(2) 0.39516(12) 0.0420(9) Uani 1 1 d D . . . .
C13 C 0.5260(4) 0.0240(2) 0.39940(15) 0.0600(11) Uani 1 1 d D . . . .
H13 H 0.553678 -0.003962 0.437291 0.072 Uiso 1 1 calc R U . . .
C14 C 0.5568(4) -0.0166(3) 0.34517(12) 0.0602(11) Uani 1 1 d D . . . .
H14 H 0.604330 -0.073040 0.346908 0.072 Uiso 1 1 calc R U . . .
C15 C 0.5178(3) 0.0259(2) 0.28841(14) 0.0516(10) Uani 1 1 d D . . . .
H15 H 0.540477 -0.002594 0.253046 0.062 Uiso 1 1 calc R U . . .
C16 C 0.4457(3) 0.1101(2) 0.28336(12) 0.0433(9) Uani 1 1 d D . . . .
H16 H 0.419880 0.138893 0.245566 0.052 Uiso 1 1 calc R U . . .
C17 C 0.4142(3) 0.1489(2) 0.33797(10) 0.0335(7) Uani 1 1 d D . . . .

loop_
_atom_site_aniso_label
_atom_site_aniso_U_11
_atom_site_aniso_U_22
_atom_site_aniso_U_33
_atom_site_aniso_U_23
_atom_site_aniso_U_13
_atom_site_aniso_U_12
Cd1 0.0412(2) 0.0282(2) 0.03196(19) 0.000 0.00750(14) 0.000
S1 0.0377(5) 0.0265(5) 0.0341(4) -0.0009(3) 0.0026(4) 0.0020(4)
O1 0.125(2) 0.068(2) 0.0297(14) 0.0083(14) 0.0095(15) 0.0331(19)
O2 0.0624(16) 0.0276(14) 0.0510(15) 0.0012(11) 0.0090(12) -0.0073(12)
O3 0.0360(13) 0.0488(16) 0.0541(15) -0.0005(13) 0.0000(11) 0.0024(12)
N1 0.0310(19) 0.028(2) 0.0303(19) 0.000 0.0104(16) 0.000
N2 0.0320(14) 0.0315(16) 0.0363(15) 0.0002(13) 0.0064(11) 0.0012(13)
N3 0.0360(16) 0.0377(19) 0.0354(16) -0.0072(14) 0.0059(12) -0.0043(14)
N4 0.0523(18) 0.0354(17) 0.0325(15) -0.0035(13) 0.0089(13) 0.0107(14)
C1 0.0347(18) 0.038(2) 0.0312(17) 0.0022(15) 0.0073(14) -0.0010(15)
C2 0.047(2) 0.044(2) 0.049(2) 0.0060(18) 0.0055(18) 0.0037(18)
C3 0.054(2) 0.060(3) 0.054(2) 0.020(2) 0.010(2) 0.015(2)
C4 0.038(2) 0.079(3) 0.042(2) 0.010(2) 0.0000(16) 0.007(2)
C5 0.038(2) 0.074(3) 0.038(2) -0.002(2) 0.0042(16) -0.004(2)
C6 0.0291(17) 0.048(2) 0.0338(17) -0.0004(16) 0.0112(14) -0.0003(16)
C7 0.0274(16) 0.037(2) 0.0297(16) -0.0064(15) 0.0111(13) -0.0025(15)
C8 0.0314(16) 0.0343(19) 0.0299(16) -0.0042(14) 0.0136(13) -0.0030(15)
C9 0.0417(19) 0.032(2) 0.0435(19) -0.0052(16) 0.0126(16) -0.0073(16)
C10 0.049(3) 0.028(3) 0.053(3) 0.000 0.020(2) 0.000
C11 0.063(2) 0.042(2) 0.037(2) 0.0009(17) 0.0056(17) 0.0080(19)
C12 0.051(2) 0.036(2) 0.0384(19) 0.0044(16) 0.0064(16) 0.0095(17)
C13 0.084(3) 0.046(3) 0.051(2) 0.010(2) 0.013(2) 0.026(2)
C14 0.073(3) 0.038(2) 0.074(3) 0.007(2) 0.025(2) 0.022(2)
C15 0.065(2) 0.041(2) 0.052(2) -0.0063(19) 0.0224(19) 0.006(2)
C16 0.054(2) 0.038(2) 0.0393(19) -0.0028(17) 0.0100(16) 0.0040(18)
C17 0.0341(17) 0.0293(18) 0.0375(18) -0.0006(15) 0.0061(14) 0.0010(15)

loop_
_atom_type_symbol
_atom_type_description
_atom_type_scat_dispersion_real
_atom_type_scat_dispersion_imag
_atom_type_scat_source
C C 0.0033 0.0016 'International Tables Vol C Tables 4.2.6.8 and 6.1.1.4'
H H 0.0000 0.0000 'International Tables Vol C Tables 4.2.6.8 and 6.1.1.4'
Cd Cd -0.8075 1.2024 'International Tables Vol C Tables 4.2.6.8 and 6.1.1.4'
N N 0.0061 0.0033 'International Tables Vol C Tables 4.2.6.8 and 6.1.1.4'
O O 0.0106 0.0060 'International Tables Vol C Tables 4.2.6.8 and 6.1.1.4'
S S 0.1246 0.1234 'International Tables Vol C Tables 4.2.6.8 and 6.1.1.4'

loop_
_exptl_crystal_face_index_h
_exptl_crystal_face_index_k
_exptl_crystal_face_index_l
_exptl_crystal_face_perp_dist
-14 1 4 0.1099
-14 -6 1 0.0998
-2 0 -30 0.0505
0 0 31 0.0460
-2 20 0 0.0493
0 -20 0 0.0362
-1 -15 21 0.0443
0 15 -21 0.0411
-1 13 23 0.0427
-1 -13 -22 0.0399
14 -1 -4 0.1099

loop_
_geom_angle_atom_site_label_1
_geom_angle_atom_site_label_2
_geom_angle_atom_site_label_3
_geom_angle
_geom_angle_site_symmetry_1
_geom_angle_site_symmetry_3
_geom_angle_publ_flag
N1 Cd1 N2 69.16(6) . 2_556 ?
N1 Cd1 N2 69.16(6) . . ?
N2 Cd1 N2 138.32(13) 2_556 . ?
N4 Cd1 N1 117.01(8) . . ?
N4 Cd1 N1 117.01(8) 2_556 . ?
N4 Cd1 N2 94.28(9) . 2_556 ?
N4 Cd1 N2 104.39(9) . . ?
N4 Cd1 N2 104.39(9) 2_556 2_556 ?
N4 Cd1 N2 94.28(9) 2_556 . ?
N4 Cd1 N4 125.97(15) . 2_556 ?
O2 S1 N4 110.08(15) . . ?
O2 S1 C17 110.84(15) . . ?
O3 S1 O2 114.87(15) . . ?
O3 S1 N4 112.21(15) . . ?
O3 S1 C17 111.23(15) . . ?
N4 S1 C17 96.08(12) . . ?
C8 N1 Cd1 120.2(2) . . ?
C8 N1 Cd1 120.2(2) 2_556 . ?
C8 N1 C8 119.7(4) . 2_556 ?
C1 N2 Cd1 139.5(2) . . ?
C7 N2 Cd1 114.5(2) . . ?
C7 N2 C1 105.9(3) . . ?
C6 N3 H3 127(2) . . ?
C7 N3 H3 125(2) . . ?
C7 N3 C6 107.5(3) . . ?
S1 N4 Cd1 136.00(16) . . ?
C11 N4 Cd1 110.9(2) . . ?
C11 N4 S1 112.3(2) . . ?
N2 C1 C6 108.5(3) . . ?
C2 C1 N2 130.9(3) . . ?
C2 C1 C6 120.6(3) . . ?
C1 C2 H2 121.4 . . ?
C1 C2 C3 117.2(4) . . ?
C3 C2 H2 121.4 . . ?
C2 C3 H3A 119.3 . . ?
C4 C3 C2 121.4(4) . . ?
C4 C3 H3A 119.3 . . ?
C3 C4 H4 118.8 . . ?
C5 C4 C3 122.4(3) . . ?
C5 C4 H4 118.8 . . ?
C4 C5 H5 121.7 . . ?
C4 C5 C6 116.5(4) . . ?
C6 C5 H5 121.7 . . ?
N3 C6 C1 106.1(3) . . ?
N3 C6 C5 132.0(4) . . ?
C1 C6 C5 121.9(3) . . ?
N2 C7 N3 112.0(3) . . ?
N2 C7 C8 122.8(3) . . ?
N3 C7 C8 125.1(3) . . ?
N1 C8 C7 113.1(3) . . ?
N1 C8 C9 121.7(3) . . ?
C9 C8 C7 125.2(3) . . ?
C8 C9 H9 120.7 . . ?
C8 C9 C10 118.5(3) . . ?
C10 C9 H9 120.7 . . ?
C9 C10 C9 119.8(5) 2_556 . ?
C9 C10 H10 120.1 2_556 . ?
C9 C10 H10 120.1 . . ?
O1 C11 N4 122.1(3) . . ?
O1 C11 C12 125.3(3) . . ?
N4 C11 C12 112.6(3) . . ?
C13 C12 C11 128.3(3) . . ?
C13 C12 C17 119.9(3) . . ?
C17 C12 C11 111.7(2) . . ?
C12 C13 H13 121.0 . . ?
C12 C13 C14 118.0(3) . . ?
C14 C13 H13 121.0 . . ?
C13 C14 H14 119.4 . . ?
C15 C14 C13 121.2(3) . . ?
C15 C14 H14 119.4 . . ?
C14 C15 H15 119.2 . . ?
C14 C15 C16 121.5(3) . . ?
C16 C15 H15 119.2 . . ?
C15 C16 H16 121.8 . . ?
C17 C16 C15 116.4(3) . . ?
C17 C16 H16 121.8 . . ?
C12 C17 S1 107.23(18) . . ?
C12 C17 C16 122.9(3) . . ?
C16 C17 S1 129.9(2) . . ?

loop_
_geom_bond_atom_site_label_1
_geom_bond_atom_site_label_2
_geom_bond_distance
_geom_bond_site_symmetry_2
_geom_bond_publ_flag
Cd1 N1 2.359(4) . ?
Cd1 N2 2.390(2) 2_556 ?
Cd1 N2 2.390(2) . ?
Cd1 N4 2.222(3) 2_556 ?
Cd1 N4 2.222(3) . ?
S1 O2 1.437(2) . ?
S1 O3 1.427(2) . ?
S1 N4 1.622(3) . ?
S1 C17 1.750(3) . ?
O1 C11 1.218(4) . ?
N1 C8 1.338(3) . ?
N1 C8 1.338(3) 2_556 ?
N2 C1 1.394(4) . ?
N2 C7 1.319(4) . ?
N3 H3 0.86(3) . ?
N3 C6 1.371(4) . ?
N3 C7 1.356(4) . ?
N4 C11 1.354(4) . ?
C1 C2 1.379(5) . ?
C1 C6 1.396(5) . ?
C2 H2 0.9300 . ?
C2 C3 1.387(5) . ?
C3 H3A 0.9300 . ?
C3 C4 1.385(6) . ?
C4 H4 0.9300 . ?
C4 C5 1.357(5) . ?
C5 H5 0.9300 . ?
C5 C6 1.396(4) . ?
C7 C8 1.452(4) . ?
C8 C9 1.380(5) . ?
C9 H9 0.9300 . ?
C9 C10 1.381(4) . ?
C10 H10 0.9300 . ?
C11 C12 1.473(4) . ?
C12 C13 1.3929(10) . ?
C12 C17 1.3930(10) . ?
C13 H13 0.9300 . ?
C13 C14 1.3932(10) . ?
C14 H14 0.9300 . ?
C14 C15 1.3929(10) . ?
C15 H15 0.9300 . ?
C15 C16 1.3931(10) . ?
C16 H16 0.9300 . ?
C16 C17 1.3930(10) . ?

loop_
_geom_hbond_atom_site_label_D
_geom_hbond_atom_site_label_H
_geom_hbond_atom_site_label_A
_geom_hbond_distance_DH
_geom_hbond_distance_HA
_geom_hbond_distance_DA
_geom_hbond_angle_DHA
_geom_hbond_site_symmetry_A
_geom_hbond_publ_flag
N3 H3 O2 0.86(3) 1.90(3) 2.749(4) 167(3) 5_666 ?
C2 H2 O1 0.93 2.47 3.257(5) 143.0 . ?
C13 H13 O1 0.93 2.39 3.223(4) 149.4 5_656 ?
C14 H14 O3 0.93 2.57 3.464(4) 162.8 6_655 ?
C16 H16 O3 0.93 2.44 3.306(4) 155.1 7 ?

loop_
_geom_torsion_atom_site_label_1
_geom_torsion_atom_site_label_2
_geom_torsion_atom_site_label_3
_geom_torsion_atom_site_label_4
_geom_torsion
_geom_torsion_site_symmetry_1
_geom_torsion_site_symmetry_2
_geom_torsion_site_symmetry_3
_geom_torsion_site_symmetry_4
_geom_torsion_publ_flag
Cd1 N1 C8 C7 0.4(3) . . . . ?
Cd1 N1 C8 C9 179.7(2) . . . . ?
Cd1 N2 C1 C2 7.2(6) . . . . ?
Cd1 N2 C1 C6 -174.6(2) . . . . ?
Cd1 N2 C7 N3 176.25(18) . . . . ?
Cd1 N2 C7 C8 -6.6(4) . . . . ?
Cd1 N4 C11 O1 -5.8(5) . . . . ?
Cd1 N4 C11 C12 173.8(2) . . . . ?
S1 N4 C11 O1 -177.5(3) . . . . ?
S1 N4 C11 C12 2.1(4) . . . . ?
O1 C11 C12 C13 -0.5(7) . . . . ?
O1 C11 C12 C17 179.4(4) . . . . ?
O2 S1 N4 Cd1 73.7(3) . . . . ?
O2 S1 N4 C11 -117.4(3) . . . . ?
O2 S1 C17 C12 116.6(2) . . . . ?
O2 S1 C17 C16 -65.5(4) . . . . ?
O3 S1 N4 Cd1 -55.6(3) . . . . ?
O3 S1 N4 C11 113.3(3) . . . . ?
O3 S1 C17 C12 -114.3(2) . . . . ?
O3 S1 C17 C16 63.6(4) . . . . ?
N1 C8 C9 C10 0.5(4) . . . . ?
N2 C1 C2 C3 177.5(3) . . . . ?
N2 C1 C6 N3 -0.4(3) . . . . ?
N2 C1 C6 C5 -178.1(3) . . . . ?
N2 C7 C8 N1 4.3(4) . . . . ?
N2 C7 C8 C9 -175.0(3) . . . . ?
N3 C7 C8 N1 -178.9(2) . . . . ?
N3 C7 C8 C9 1.8(5) . . . . ?
N4 S1 C17 C12 2.4(3) . . . . ?
N4 S1 C17 C16 -179.7(3) . . . . ?
N4 C11 C12 C13 179.9(4) . . . . ?
N4 C11 C12 C17 -0.2(5) . . . . ?
C1 N2 C7 N3 -0.1(4) . . . . ?
C1 N2 C7 C8 177.0(3) . . . . ?
C1 C2 C3 C4 0.4(5) . . . . ?
C2 C1 C6 N3 178.0(3) . . . . ?
C2 C1 C6 C5 0.4(5) . . . . ?
C2 C3 C4 C5 0.0(6) . . . . ?
C3 C4 C5 C6 -0.2(6) . . . . ?
C4 C5 C6 N3 -176.9(3) . . . . ?
C4 C5 C6 C1 0.0(5) . . . . ?
C6 N3 C7 N2 -0.2(4) . . . . ?
C6 N3 C7 C8 -177.2(3) . . . . ?
C6 C1 C2 C3 -0.6(5) . . . . ?
C7 N2 C1 C2 -177.9(3) . . . . ?
C7 N2 C1 C6 0.3(3) . . . . ?
C7 N3 C6 C1 0.4(3) . . . . ?
C7 N3 C6 C5 177.7(3) . . . . ?
C7 C8 C9 C10 179.8(2) . . . . ?
C8 N1 C8 C7 -179.6(3) 2_556 . . . ?
C8 N1 C8 C9 -0.3(2) 2_556 . . . ?
C8 C9 C10 C9 -0.3(2) . . . 2_556 ?
C11 C12 C13 C14 178.8(4) . . . . ?
C11 C12 C17 S1 -1.6(4) . . . . ?
C11 C12 C17 C16 -179.6(3) . . . . ?
C12 C13 C14 C15 1.2(6) . . . . ?
C13 C12 C17 S1 178.3(3) . . . . ?
C13 C12 C17 C16 0.2(5) . . . . ?
C13 C14 C15 C16 -0.5(6) . . . . ?
C14 C15 C16 C17 -0.4(6) . . . . ?
C15 C16 C17 S1 -177.1(3) . . . . ?
C15 C16 C17 C12 0.5(5) . . . . ?
C17 S1 N4 Cd1 -171.5(2) . . . . ?
C17 S1 N4 C11 -2.6(3) . . . . ?
C17 C12 C13 C14 -1.1(6) . . . . ?

loop_
_exptl_oxdiff_crystal_face_indexfrac_h
_exptl_oxdiff_crystal_face_indexfrac_k
_exptl_oxdiff_crystal_face_indexfrac_l
_exptl_oxdiff_crystal_face_x
_exptl_oxdiff_crystal_face_y
_exptl_oxdiff_crystal_face_z
-14.0000 1.0000 4.0000 -0.0371 -0.1428 0.9676
-14.0000 -6.0000 1.0000 -0.1529 0.2024 0.9958
-2.0000 -0.0000 -30.0000 0.8140 0.5349 0.2501
0.0000 0.0000 31.0000 -0.8348 -0.5571 -0.1131
-2.0000 20.0000 -0.0000 0.5678 -0.8363 0.0912
0.0000 -20.0000 -0.0000 -0.5617 0.8321 0.0494
-1.0000 -15.0000 21.0000 -0.9838 0.2446 0.0308
-0.0000 15.0000 -21.0000 0.9868 -0.2467 0.0395
-1.0000 13.0000 23.0000 -0.2512 -0.9563 -0.0457
-1.0000 -13.0000 -22.0000 0.2304 0.9342 0.1827
14.0000 -1.0000 -4.0000 0.0371 0.1428 -0.9676
